data_4314466
loop_
_publ_author_name
'Daniel L. Reger'
'Elizabeth A. Foley'
'Mark D. Smith'

_publ_contact_author_address
;
Department of Chemistry and Biochemistry
University of South Carolina
Columbia, South Carolina 29208
USA
;
_publ_contact_author_email reger@mail.chem.sc.edu
_publ_contact_author_fax '1 803 777 9521'
_publ_contact_author_name 'Professor Daniel L. Reger'
_publ_contact_author_phone '1 803 777 2587'
_publ_section_title
;
 Structural Impact of Multitopic Third-Generation Bis(1-pyrazolyl)methane
 Ligands: Double, Mononuclear Metallacyclic Silver(I) Complexes
;
_journal_name_full 'Inorganic Chemistry'
_journal_page_first 234
_journal_page_last 242
_journal_paper_doi 10.1021/ic901899r
_journal_volume 49
_journal_year 2010
_chemical_formula_moiety 'C64 H72 Ag3 Cl3 N26 O18'
_chemical_formula_sum 'C64 H72 Ag3 Cl3 N26 O18'
_chemical_formula_weight 1923.44
_chemical_name_systematic
; 
 ? 
;
_space_group_IT_number 2
_symmetry_cell_setting triclinic
_symmetry_space_group_name_Hall '-P 1'
_symmetry_space_group_name_H-M 'P -1'
_atom_sites_solution_hydrogens geom
_atom_sites_solution_primary direct
_atom_sites_solution_secondary difmap
_audit_creation_method SHELXL-97
_cell_angle_alpha 77.7910(10)
_cell_angle_beta 86.8270(10)
_cell_angle_gamma 65.0330(10)
_cell_formula_units_Z 2
_cell_length_a 13.8076(6)
_cell_length_b 16.0102(7)
_cell_length_c 24.8007(11)
_cell_measurement_reflns_used 5612
_cell_measurement_temperature 150(2)
_cell_measurement_theta_max 22.036
_cell_measurement_theta_min 2.295
_cell_volume 4854.2(4)
_computing_cell_refinement 'SAINT-Plus Version 6.45 (Bruker, 2001)'
_computing_data_collection 'SMART Version 5.625 (Bruker, 2001)'
_computing_data_reduction 'SAINT-Plus Version 6.45 (Bruker, 2001)'
_computing_molecular_graphics various
_computing_publication_material 'SHELXTL Version 6.14 (Bruker, 2000)'
_computing_structure_refinement 'SHELXL-97 (Sheldrick, 1997)'
_computing_structure_solution 'SHELXS-97 (Sheldrick, 1990)'
_diffrn_ambient_temperature 150(2)
_diffrn_measured_fraction_theta_full 0.997
_diffrn_measured_fraction_theta_max 0.997
_diffrn_measurement_device_type 'Bruker SMART APEX CCD diffractometer'
_diffrn_measurement_method 'omega scans'
_diffrn_radiation_monochromator graphite
_diffrn_radiation_source 'fine-focus sealed tube'
_diffrn_radiation_type MoK\a
_diffrn_radiation_wavelength 0.71073
_diffrn_reflns_av_R_equivalents 0.0549
_diffrn_reflns_av_sigmaI/netI 0.0791
_diffrn_reflns_limit_h_max 16
_diffrn_reflns_limit_h_min -16
_diffrn_reflns_limit_k_max 19
_diffrn_reflns_limit_k_min -19
_diffrn_reflns_limit_l_max 29
_diffrn_reflns_limit_l_min -29
_diffrn_reflns_number 56698
_diffrn_reflns_theta_full 25.15
_diffrn_reflns_theta_max 25.15
_diffrn_reflns_theta_min 0.84
_exptl_absorpt_coefficient_mu 0.749
_exptl_absorpt_correction_type none
_exptl_crystal_colour colorless
_exptl_crystal_density_diffrn 1.316
_exptl_crystal_density_method 'not measured'
_exptl_crystal_description plate
_exptl_crystal_F_000 1948
_exptl_crystal_size_max 0.22
_exptl_crystal_size_mid 0.18
_exptl_crystal_size_min 0.06
_refine_diff_density_max 1.468
_refine_diff_density_min -0.990
_refine_diff_density_rms 0.081
_refine_ls_extinction_method none
_refine_ls_goodness_of_fit_ref 0.885
_refine_ls_hydrogen_treatment constr
_refine_ls_matrix_type full
_refine_ls_number_parameters 1043
_refine_ls_number_reflns 17351
_refine_ls_number_restraints 51
_refine_ls_restrained_S_all 0.901
_refine_ls_R_factor_all 0.0792
_refine_ls_R_factor_gt 0.0497
_refine_ls_shift/su_max 0.001
_refine_ls_shift/su_mean 0.000
_refine_ls_structure_factor_coef Fsqd
_refine_ls_weighting_details 'calc w=1/[\s^2^(Fo^2^)+(0.0628P)^2^+0.0000P] where P=(Fo^2^+2Fc^2^)/3'
_refine_ls_weighting_scheme calc
_refine_ls_wR_factor_gt 0.1159
_refine_ls_wR_factor_ref 0.1234
_reflns_number_gt 10497
_reflns_number_total 17351
_reflns_threshold_expression >2sigma(I)
_cod_data_source_file ic901899r_si_001_1.cif
_cod_data_source_block 4a
_cod_depositor_comments
;
The following automatic conversions were performed:

'_symmetry_cell_setting' value 'Triclinic' changed to 'triclinic'
according to the built-in table from CIF Core dictionary named
'cif_core.dic' version 2.4.1 from 2010-06-29.

Automatic conversion script
Id: cif_fix_values 1646 2011-03-28 12:23:43Z adriana 
;
_cod_database_code 4314466

loop_
_symmetry_equiv_pos_as_xyz
'x, y, z'
'-x, -y, -z'

loop_
_atom_site_label
_atom_site_type_symbol
_atom_site_fract_x
_atom_site_fract_y
_atom_site_fract_z
_atom_site_U_iso_or_equiv
_atom_site_adp_type
_atom_site_occupancy
_atom_site_symmetry_multiplicity
_atom_site_calc_flag
_atom_site_refinement_flags
_atom_site_disorder_assembly
_atom_site_disorder_group
Ag1 Ag 0.77485(3) 0.54063(3) 0.220032(15) 0.04969(13) Uani 1 1 d . . .
Ag2 Ag 0.14353(3) 0.56347(3) 0.208380(17) 0.04697(12) Uani 1 1 d . . .
Ag3 Ag 0.45244(3) 0.03307(3) 0.328202(18) 0.05398(13) Uani 1 1 d . . .
C1 C 0.4855(3) 0.5415(3) 0.29544(16) 0.0265(10) Uani 1 1 d . . .
C2 C 0.4358(3) 0.6341(3) 0.26454(17) 0.0271(10) Uani 1 1 d . . .
C3 C 0.4183(3) 0.6491(3) 0.20708(17) 0.0265(10) Uani 1 1 d . . .
C4 C 0.4544(3) 0.5728(3) 0.18080(17) 0.0281(10) Uani 1 1 d . . .
C5 C 0.5029(3) 0.4802(3) 0.21180(17) 0.0286(10) Uani 1 1 d . . .
C6 C 0.5171(3) 0.4648(3) 0.26918(18) 0.0299(10) Uani 1 1 d . . .
C11 C 0.9375(4) 0.4974(4) 0.3833(2) 0.0492(14) Uani 1 1 d . . .
H11 H 0.9526 0.4657 0.4209 0.059 Uiso 1 1 calc R . .
C12 C 0.9843(4) 0.5509(4) 0.3543(2) 0.0488(14) Uani 1 1 d . . .
H12 H 1.0393 0.5637 0.3669 0.059 Uiso 1 1 calc R . .
C13 C 0.9352(4) 0.5829(3) 0.30229(19) 0.0389(12) Uani 1 1 d . . .
H13 H 0.9518 0.6231 0.2730 0.047 Uiso 1 1 calc R . .
C14 C 0.8646(4) 0.2857(4) 0.3496(3) 0.0651(17) Uani 1 1 d . . .
H14 H 0.8850 0.2546 0.3870 0.078 Uiso 1 1 calc R . .
C15 C 0.8765(5) 0.2449(5) 0.3059(4) 0.079(2) Uani 1 1 d . . .
H15 H 0.9070 0.1792 0.3067 0.095 Uiso 1 1 calc R . .
C16 C 0.8368(4) 0.3151(5) 0.2601(3) 0.0617(16) Uani 1 1 d . . .
H16 H 0.8356 0.3057 0.2236 0.074 Uiso 1 1 calc R . .
C17 C 0.7928(4) 0.4514(3) 0.36075(18) 0.0381(12) Uani 1 1 d . . .
H17 H 0.8051 0.4197 0.4007 0.046 Uiso 1 1 calc R . .
C18 C 0.6780(3) 0.5224(3) 0.35304(17) 0.0324(11) Uani 1 1 d . . .
H18A H 0.6656 0.5728 0.3733 0.039 Uiso 1 1 calc R . .
H18B H 0.6598 0.5514 0.3134 0.039 Uiso 1 1 calc R . .
C19 C 0.5035(3) 0.5230(3) 0.35723(17) 0.0327(11) Uani 1 1 d . . .
H19A H 0.4733 0.5838 0.3694 0.039 Uiso 1 1 calc R . .
H19B H 0.4651 0.4855 0.3757 0.039 Uiso 1 1 calc R . .
C21 C 0.5341(5) 0.8053(4) 0.48008(19) 0.0529(15) Uani 1 1 d . . .
H21 H 0.5799 0.7432 0.4983 0.064 Uiso 1 1 calc R . .
C22 C 0.4787(6) 0.8808(4) 0.5040(2) 0.072(2) Uani 1 1 d . . .
H22 H 0.4781 0.8820 0.5422 0.086 Uiso 1 1 calc R . .
C23 C 0.4239(5) 0.9551(4) 0.4611(2) 0.0661(18) Uani 1 1 d . . .
H23 H 0.3790 1.0170 0.4657 0.079 Uiso 1 1 calc R . .
C24 C 0.7300(4) 0.7544(3) 0.3511(2) 0.0412(12) Uani 1 1 d . . .
H24 H 0.7699 0.6959 0.3752 0.049 Uiso 1 1 calc R . .
C25 C 0.7701(4) 0.8051(3) 0.3128(2) 0.0474(13) Uani 1 1 d . . .
H25 H 0.8429 0.7893 0.3045 0.057 Uiso 1 1 calc R . .
C26 C 0.6821(4) 0.8842(3) 0.2885(2) 0.0420(12) Uani 1 1 d . . .
H26 H 0.6861 0.9326 0.2601 0.050 Uiso 1 1 calc R . .
C27 C 0.5450(4) 0.7817(3) 0.38259(18) 0.0342(11) Uani 1 1 d . . .
H27 H 0.5820 0.7141 0.4017 0.041 Uiso 1 1 calc R . .
C28 C 0.4510(4) 0.7907(3) 0.35007(19) 0.0364(11) Uani 1 1 d . . .
H28A H 0.3952 0.7846 0.3753 0.044 Uiso 1 1 calc R . .
H28B H 0.4198 0.8531 0.3247 0.044 Uiso 1 1 calc R . .
C29 C 0.3996(3) 0.7166(3) 0.29270(18) 0.0339(11) Uani 1 1 d . . .
H29A H 0.3648 0.7760 0.2650 0.041 Uiso 1 1 calc R . .
H29B H 0.3463 0.7125 0.3203 0.041 Uiso 1 1 calc R . .
C31 C 0.1250(4) 0.7511(4) 0.3172(2) 0.0484(14) Uani 1 1 d . . .
H31 H 0.0949 0.8132 0.3238 0.058 Uiso 1 1 calc R . .
C32 C 0.1756(5) 0.6700(5) 0.3552(2) 0.0598(16) Uani 1 1 d . . .
H32 H 0.1870 0.6640 0.3935 0.072 Uiso 1 1 calc R . .
C33 C 0.2073(4) 0.5973(4) 0.3261(2) 0.0484(14) Uani 1 1 d . . .
H33 H 0.2451 0.5323 0.3421 0.058 Uiso 1 1 calc R . .
C34 C -0.1019(4) 0.8632(4) 0.1819(3) 0.0586(16) Uani 1 1 d . . .
H34 H -0.1225 0.9246 0.1887 0.070 Uiso 1 1 calc R . .
C35 C -0.1641(4) 0.8331(4) 0.1583(2) 0.0622(16) Uani 1 1 d . . .
H35 H -0.2367 0.8683 0.1457 0.075 Uiso 1 1 calc R . .
C36 C -0.0992(4) 0.7397(4) 0.1564(2) 0.0453(13) Uani 1 1 d . . .
H36 H -0.1212 0.6999 0.1418 0.054 Uiso 1 1 calc R . .
C37 C 0.0896(3) 0.7904(3) 0.21539(18) 0.0339(11) Uani 1 1 d . . .
H37 H 0.0696 0.8554 0.2215 0.041 Uiso 1 1 calc R . .
C38 C 0.1779(3) 0.7718(3) 0.17428(18) 0.0335(11) Uani 1 1 d . . .
H38A H 0.2099 0.7048 0.1715 0.040 Uiso 1 1 calc R . .
H38B H 0.1495 0.8112 0.1373 0.040 Uiso 1 1 calc R . .
C39 C 0.3598(3) 0.7498(3) 0.17476(18) 0.0347(11) Uani 1 1 d . . .
H39A H 0.4016 0.7859 0.1780 0.042 Uiso 1 1 calc R . .
H39B H 0.3542 0.7492 0.1352 0.042 Uiso 1 1 calc R . .
C41 C 0.8434(4) 0.6265(4) 0.04521(19) 0.0452(13) Uani 1 1 d . . .
H41 H 0.8206 0.6711 0.0113 0.054 Uiso 1 1 calc R . .
C42 C 0.9454(4) 0.5624(4) 0.0600(2) 0.0505(14) Uani 1 1 d . . .
H42 H 1.0075 0.5528 0.0391 0.061 Uiso 1 1 calc R . .
C43 C 0.9387(4) 0.5137(3) 0.1127(2) 0.0437(12) Uani 1 1 d . . .
H43 H 0.9982 0.4643 0.1340 0.052 Uiso 1 1 calc R . .
C44 C 0.5839(4) 0.8202(3) 0.1181(2) 0.0375(11) Uani 1 1 d . . .
H44 H 0.5636 0.8610 0.0828 0.045 Uiso 1 1 calc R . .
C45 C 0.5682(4) 0.8468(4) 0.1675(2) 0.0446(13) Uani 1 1 d . . .
H45 H 0.5355 0.9091 0.1739 0.054 Uiso 1 1 calc R . .
C46 C 0.6099(4) 0.7636(4) 0.2065(2) 0.0400(12) Uani 1 1 d . . .
H46 H 0.6099 0.7604 0.2452 0.048 Uiso 1 1 calc R . .
C47 C 0.6651(3) 0.6642(3) 0.08885(16) 0.0296(10) Uani 1 1 d . . .
H47 H 0.6381 0.7048 0.0515 0.035 Uiso 1 1 calc R . .
C48 C 0.6155(3) 0.5935(3) 0.10017(17) 0.0314(10) Uani 1 1 d . . .
H48A H 0.6410 0.5507 0.0738 0.038 Uiso 1 1 calc R . .
H48B H 0.6351 0.5552 0.1382 0.038 Uiso 1 1 calc R . .
C49 C 0.4455(3) 0.5918(3) 0.11813(16) 0.0321(11) Uani 1 1 d . . .
H49A H 0.4747 0.5313 0.1057 0.038 Uiso 1 1 calc R . .
H49B H 0.3693 0.6264 0.1057 0.038 Uiso 1 1 calc R . .
C51 C 0.2666(4) 0.4570(4) 0.0545(2) 0.0493(14) Uani 1 1 d . . .
H51 H 0.2994 0.4050 0.0369 0.059 Uiso 1 1 calc R . .
C52 C 0.2218(4) 0.5489(4) 0.0299(2) 0.0582(16) Uani 1 1 d . . .
H52 H 0.2157 0.5743 -0.0087 0.070 Uiso 1 1 calc R . .
C53 C 0.1864(4) 0.5992(4) 0.0713(2) 0.0475(13) Uani 1 1 d . . .
H53 H 0.1516 0.6659 0.0655 0.057 Uiso 1 1 calc R . .
C54 C 0.1891(4) 0.2813(3) 0.1910(2) 0.0472(13) Uani 1 1 d . . .
H54 H 0.2207 0.2310 0.1719 0.057 Uiso 1 1 calc R . .
C55 C 0.1102(4) 0.2918(4) 0.2271(2) 0.0531(15) Uani 1 1 d . . .
H55 H 0.0754 0.2513 0.2385 0.064 Uiso 1 1 calc R . .
C56 C 0.0912(4) 0.3737(3) 0.2436(2) 0.0434(12) Uani 1 1 d . . .
H56 H 0.0385 0.3995 0.2690 0.052 Uiso 1 1 calc R . .
C57 C 0.2989(3) 0.3716(3) 0.15395(18) 0.0325(11) Uani 1 1 d . . .
H57 H 0.3375 0.3160 0.1365 0.039 Uiso 1 1 calc R . .
C58 C 0.3802(3) 0.3767(3) 0.19009(17) 0.0305(10) Uani 1 1 d . . .
H58A H 0.3453 0.4286 0.2101 0.037 Uiso 1 1 calc R . .
H58B H 0.4146 0.3169 0.2175 0.037 Uiso 1 1 calc R . .
C59 C 0.5416(3) 0.3984(3) 0.18263(18) 0.0334(11) Uani 1 1 d . . .
H59A H 0.5945 0.4048 0.1554 0.040 Uiso 1 1 calc R . .
H59B H 0.5782 0.3390 0.2100 0.040 Uiso 1 1 calc R . .
C61 C 0.6491(6) 0.1382(4) 0.2090(3) 0.073(2) Uani 1 1 d . . .
H61 H 0.7128 0.1462 0.1998 0.088 Uiso 1 1 calc R . .
C62 C 0.5889(8) 0.1226(4) 0.1754(3) 0.091(3) Uani 1 1 d . . .
H62 H 0.6012 0.1169 0.1380 0.110 Uiso 1 1 calc R . .
C63 C 0.5063(6) 0.1164(4) 0.2060(2) 0.0650(18) Uani 1 1 d . . .
H63 H 0.4504 0.1059 0.1924 0.078 Uiso 1 1 calc R . .
C64 C 0.7925(6) 0.0182(4) 0.3631(4) 0.107(3) Uani 1 1 d . . .
H64 H 0.8504 0.0308 0.3471 0.128 Uiso 1 1 calc R . .
C65 C 0.7967(7) -0.0546(5) 0.4073(4) 0.118(3) Uani 1 1 d . . .
H65 H 0.8585 -0.1009 0.4283 0.141 Uiso 1 1 calc R . .
C66 C 0.6939(6) -0.0456(4) 0.4141(2) 0.0697(19) Uani 1 1 d . . .
H66 H 0.6740 -0.0870 0.4408 0.084 Uiso 1 1 calc R . .
C67 C 0.6378(4) 0.1532(3) 0.3093(2) 0.0426(12) Uani 1 1 d . . .
H67 H 0.6933 0.1779 0.2990 0.051 Uiso 1 1 calc R . .
C68 C 0.5488(4) 0.2253(3) 0.33543(18) 0.0374(11) Uani 1 1 d . . .
H68A H 0.4911 0.2039 0.3445 0.045 Uiso 1 1 calc R . .
H68B H 0.5768 0.2286 0.3705 0.045 Uiso 1 1 calc R . .
C69 C 0.5708(4) 0.3656(3) 0.30278(18) 0.0349(11) Uani 1 1 d . . .
H69A H 0.6411 0.3319 0.2875 0.042 Uiso 1 1 calc R . .
H69B H 0.5829 0.3675 0.3414 0.042 Uiso 1 1 calc R . .
N11 N 0.8620(3) 0.5510(3) 0.29786(14) 0.0336(9) Uani 1 1 d . . .
N12 N 0.8644(3) 0.4976(3) 0.34856(14) 0.0370(9) Uani 1 1 d . . .
N13 N 0.7993(3) 0.4001(3) 0.27438(17) 0.0423(10) Uani 1 1 d . . .
N14 N 0.8181(3) 0.3791(3) 0.32961(17) 0.0420(10) Uani 1 1 d . . .
N21 N 0.4419(3) 0.9291(3) 0.41240(16) 0.0473(11) Uani 1 1 d . . .
N22 N 0.5105(3) 0.8365(3) 0.42534(15) 0.0385(10) Uani 1 1 d . . .
N23 N 0.5907(3) 0.8849(2) 0.30949(15) 0.0360(9) Uani 1 1 d . . .
N24 N 0.6225(3) 0.8038(2) 0.34812(14) 0.0311(9) Uani 1 1 d . . .
N31 N 0.1772(3) 0.6316(3) 0.27256(15) 0.0376(9) Uani 1 1 d . . .
N32 N 0.1258(3) 0.7264(3) 0.26868(14) 0.0339(9) Uani 1 1 d . . .
N33 N -0.0024(3) 0.7137(3) 0.17777(15) 0.0396(10) Uani 1 1 d . . .
N34 N -0.0053(3) 0.7900(2) 0.19405(15) 0.0339(9) Uani 1 1 d . . .
N41 N 0.8384(3) 0.5450(3) 0.12966(14) 0.0364(9) Uani 1 1 d . . .
N42 N 0.7802(3) 0.6157(3) 0.08724(13) 0.0304(9) Uani 1 1 d . . .
N43 N 0.6499(3) 0.6885(3) 0.18342(14) 0.0340(9) Uani 1 1 d . . .
N44 N 0.6338(3) 0.7253(2) 0.12821(13) 0.0284(8) Uani 1 1 d . . .
N51 N 0.2077(3) 0.5411(3) 0.12040(16) 0.0397(10) Uani 1 1 d . . .
N52 N 0.2553(3) 0.4538(3) 0.10958(14) 0.0347(9) Uani 1 1 d . . .
N53 N 0.1550(3) 0.4130(3) 0.22003(15) 0.0356(9) Uani 1 1 d . . .
N54 N 0.2157(3) 0.3545(2) 0.18664(15) 0.0336(9) Uani 1 1 d . . .
N61 N 0.5131(3) 0.1268(3) 0.25717(15) 0.0437(10) Uani 1 1 d . . .
N62 N 0.6021(3) 0.1407(3) 0.25892(16) 0.0439(10) Uani 1 1 d . . .
N63 N 0.6259(4) 0.0278(3) 0.37914(16) 0.0483(11) Uani 1 1 d . . .
N64 N 0.6874(4) 0.0664(3) 0.34860(18) 0.0510(11) Uani 1 1 d . . .
N71 N 0.3296(5) 0.0277(4) 0.2531(3) 0.112(2) Uani 1 1 d . . .
C71 C 0.2954(6) 0.0173(5) 0.2161(4) 0.093(3) Uani 1 1 d . . .
C72 C 0.2579(6) 0.0051(5) 0.1653(4) 0.112(3) Uani 1 1 d . . .
H72A H 0.3124 -0.0012 0.1375 0.168 Uiso 1 1 calc R . .
H72B H 0.1915 0.0599 0.1512 0.168 Uiso 1 1 calc R . .
H72C H 0.2447 -0.0518 0.1733 0.168 Uiso 1 1 calc R . .
N72 N 0.3155(5) 0.1657(4) 0.3610(3) 0.100(2) Uani 1 1 d . . .
C73 C 0.2769(5) 0.2388(5) 0.3663(3) 0.084(2) Uani 1 1 d . . .
C74 C 0.2413(8) 0.3363(5) 0.3690(3) 0.146(4) Uani 1 1 d . . .
H74A H 0.2710 0.3404 0.4029 0.218 Uiso 1 1 calc R . .
H74B H 0.1631 0.3663 0.3692 0.218 Uiso 1 1 calc R . .
H74C H 0.2658 0.3686 0.3369 0.218 Uiso 1 1 calc R . .
O1 O 0.6149(2) 0.4735(2) 0.37390(11) 0.0328(7) Uani 1 1 d . . .
O2 O 0.4877(2) 0.71796(19) 0.31947(11) 0.0294(7) Uani 1 1 d . . .
O3 O 0.2551(2) 0.79533(19) 0.19448(12) 0.0325(7) Uani 1 1 d . . .
O4 O 0.5035(2) 0.6467(2) 0.09358(11) 0.0328(7) Uani 1 1 d . . .
O5 O 0.4563(2) 0.3928(2) 0.15465(11) 0.0338(7) Uani 1 1 d . . .
O6 O 0.5050(2) 0.31653(19) 0.30156(11) 0.0326(7) Uani 1 1 d . . .
Cl1 Cl 0.23514(12) 0.46866(10) 0.48811(5) 0.0543(4) Uani 1 1 d . . .
O11 O 0.3178(4) 0.4476(3) 0.44950(17) 0.0890(14) Uani 1 1 d . . .
O12 O 0.2098(4) 0.5589(3) 0.50274(16) 0.0752(12) Uani 1 1 d . . .
O13 O 0.2643(3) 0.3983(3) 0.53716(14) 0.0724(12) Uani 1 1 d . . .
O14 O 0.1412(4) 0.4750(3) 0.46362(17) 0.0829(13) Uani 1 1 d . . .
Cl2A Cl 0.3751(7) 0.1558(5) 0.0577(3) 0.0534(6) Uani 0.702(9) 1 d PD A 1
O21A O 0.4443(5) 0.0666(4) 0.0925(2) 0.064(2) Uiso 0.702(9) 1 d PD A 1
O22A O 0.4336(7) 0.2152(5) 0.0477(3) 0.097(3) Uiso 0.702(9) 1 d PD A 1
O23A O 0.2839(5) 0.2008(5) 0.0860(3) 0.094(3) Uiso 0.702(9) 1 d PD A 1
O24A O 0.3258(6) 0.1494(5) 0.0104(3) 0.077(2) Uiso 0.702(9) 1 d PD A 1
Cl2B Cl 0.3846(17) 0.1510(12) 0.0594(6) 0.0534(6) Uani 0.298(9) 1 d PD A 2
O21B O 0.3772(10) 0.1403(7) 0.0057(4) 0.034(3) Uiso 0.298(9) 1 d PD A 2
O22B O 0.3739(14) 0.2422(10) 0.0581(6) 0.078(5) Uiso 0.298(9) 1 d PD A 2
O23B O 0.4905(15) 0.0839(15) 0.0531(10) 0.162(10) Uiso 0.298(9) 1 d PD A 2
O24B O 0.3460(14) 0.1161(12) 0.1075(6) 0.098(6) Uiso 0.298(9) 1 d PD A 2
Cl3A Cl 0.9886(4) 0.0551(4) 0.2274(2) 0.0598(7) Uiso 0.420(4) 1 d PD B 3
O31A O 1.0174(10) 0.0137(8) 0.1770(4) 0.068(4) Uiso 0.420(4) 1 d PD B 3
O32A O 0.9905(10) -0.0051(7) 0.2744(4) 0.100(4) Uiso 0.420(4) 1 d PD B 3
O33A O 0.8747(7) 0.1283(8) 0.2143(5) 0.113(5) Uiso 0.420(4) 1 d PD B 3
O34A O 1.0489(8) 0.1095(7) 0.2255(4) 0.070(2) Uiso 0.420(4) 1 d PD B 3
Cl3B Cl 0.9217(6) 0.1000(5) 0.1661(3) 0.0598(7) Uiso 0.200(2) 1 d PD C 4
O31B O 1.0032(16) 0.0282(14) 0.1389(11) 0.135(12) Uiso 0.200(2) 1 d PD C 4
O32B O 0.8320(15) 0.1411(17) 0.1267(9) 0.162(13) Uiso 0.200(2) 1 d PD C 4
O33B O 0.897(2) 0.0542(18) 0.2157(7) 0.152(13) Uiso 0.200(2) 1 d PD C 4
O34B O 0.9572(14) 0.1679(11) 0.1690(7) 0.070(2) Uiso 0.200(2) 1 d PD C 4
Cl3C Cl 0.9811(5) 0.0665(4) 0.2139(2) 0.0598(7) Uiso 0.380(4) 1 d PD D 5
O31C O 0.8866(8) 0.0882(9) 0.2461(5) 0.098(4) Uiso 0.380(4) 1 d PD D 5
O32C O 0.9808(12) 0.0310(10) 0.1692(4) 0.074(5) Uiso 0.380(4) 1 d PD D 5
O33C O 1.0595(9) -0.0186(7) 0.2591(4) 0.084(4) Uiso 0.380(4) 1 d PD D 5
O34C O 1.0218(9) 0.1346(7) 0.2092(5) 0.070(2) Uiso 0.380(4) 1 d PD D 5

loop_
_atom_site_aniso_label
_atom_site_aniso_U_11
_atom_site_aniso_U_22
_atom_site_aniso_U_33
_atom_site_aniso_U_23
_atom_site_aniso_U_13
_atom_site_aniso_U_12
Ag1 0.0516(3) 0.0659(3) 0.0301(2) 0.00353(18) -0.00686(18) -0.0286(2)
Ag2 0.0459(2) 0.0356(2) 0.0671(3) -0.01963(19) 0.0122(2) -0.02152(19)
Ag3 0.0556(3) 0.0341(2) 0.0712(3) -0.0141(2) 0.0208(2) -0.0186(2)
C1 0.021(2) 0.034(3) 0.030(2) -0.004(2) 0.0020(19) -0.019(2)
C2 0.021(2) 0.032(3) 0.036(2) -0.009(2) 0.0028(19) -0.018(2)
C3 0.019(2) 0.030(2) 0.032(2) -0.004(2) -0.0022(19) -0.012(2)
C4 0.023(2) 0.038(3) 0.032(2) -0.003(2) -0.0033(19) -0.022(2)
C5 0.022(2) 0.036(3) 0.036(3) -0.008(2) 0.000(2) -0.020(2)
C6 0.024(2) 0.030(3) 0.042(3) -0.005(2) 0.001(2) -0.018(2)
C11 0.032(3) 0.079(4) 0.032(3) -0.001(3) -0.008(2) -0.023(3)
C12 0.032(3) 0.079(4) 0.051(3) -0.026(3) 0.004(2) -0.033(3)
C13 0.040(3) 0.048(3) 0.040(3) -0.018(2) 0.013(2) -0.027(3)
C14 0.047(4) 0.040(4) 0.096(5) 0.013(3) -0.011(3) -0.017(3)
C15 0.053(4) 0.045(4) 0.148(7) -0.030(5) 0.020(4) -0.026(3)
C16 0.046(4) 0.072(4) 0.086(5) -0.035(4) 0.028(3) -0.037(3)
C17 0.035(3) 0.047(3) 0.031(3) 0.003(2) -0.006(2) -0.021(2)
C18 0.035(3) 0.040(3) 0.031(2) -0.008(2) 0.002(2) -0.024(2)
C19 0.032(3) 0.038(3) 0.038(3) -0.007(2) 0.004(2) -0.025(2)
C21 0.089(4) 0.054(3) 0.032(3) -0.014(3) 0.010(3) -0.043(3)
C22 0.139(6) 0.063(4) 0.037(3) -0.019(3) 0.020(4) -0.062(4)
C23 0.103(5) 0.050(4) 0.066(4) -0.037(3) 0.040(4) -0.045(4)
C24 0.039(3) 0.032(3) 0.049(3) -0.003(2) -0.011(2) -0.013(2)
C25 0.034(3) 0.041(3) 0.067(4) -0.007(3) -0.002(3) -0.016(3)
C26 0.053(3) 0.035(3) 0.044(3) -0.013(2) 0.003(3) -0.022(3)
C27 0.041(3) 0.028(3) 0.037(3) -0.011(2) 0.000(2) -0.016(2)
C28 0.036(3) 0.033(3) 0.045(3) -0.014(2) 0.002(2) -0.017(2)
C29 0.031(3) 0.034(3) 0.041(3) -0.009(2) -0.005(2) -0.016(2)
C31 0.057(4) 0.074(4) 0.039(3) -0.018(3) 0.014(3) -0.050(3)
C32 0.068(4) 0.096(5) 0.041(3) -0.006(3) -0.002(3) -0.062(4)
C33 0.039(3) 0.055(3) 0.054(3) 0.016(3) -0.010(3) -0.033(3)
C34 0.030(3) 0.031(3) 0.112(5) -0.015(3) -0.005(3) -0.010(3)
C35 0.030(3) 0.062(4) 0.089(4) 0.005(3) -0.017(3) -0.021(3)
C36 0.036(3) 0.054(4) 0.052(3) -0.001(3) -0.007(2) -0.028(3)
C37 0.029(3) 0.030(3) 0.047(3) -0.007(2) -0.005(2) -0.017(2)
C38 0.030(3) 0.037(3) 0.036(3) 0.002(2) -0.005(2) -0.020(2)
C39 0.027(3) 0.037(3) 0.043(3) -0.002(2) -0.003(2) -0.018(2)
C41 0.043(3) 0.073(4) 0.029(3) -0.011(2) 0.008(2) -0.034(3)
C42 0.029(3) 0.083(4) 0.048(3) -0.018(3) 0.008(2) -0.031(3)
C43 0.027(3) 0.048(3) 0.056(3) -0.021(3) -0.001(2) -0.010(2)
C44 0.035(3) 0.035(3) 0.045(3) 0.000(2) 0.000(2) -0.021(2)
C45 0.038(3) 0.040(3) 0.069(4) -0.025(3) 0.011(3) -0.024(3)
C46 0.041(3) 0.053(3) 0.043(3) -0.021(3) 0.006(2) -0.031(3)
C47 0.028(3) 0.040(3) 0.022(2) -0.0033(19) -0.0009(19) -0.017(2)
C48 0.032(3) 0.040(3) 0.025(2) -0.009(2) 0.003(2) -0.016(2)
C49 0.029(3) 0.046(3) 0.031(2) -0.008(2) 0.002(2) -0.025(2)
C51 0.041(3) 0.080(4) 0.033(3) -0.015(3) 0.003(2) -0.030(3)
C52 0.049(4) 0.085(5) 0.039(3) 0.011(3) -0.007(3) -0.036(3)
C53 0.032(3) 0.055(3) 0.056(3) 0.001(3) -0.003(3) -0.025(3)
C54 0.040(3) 0.031(3) 0.081(4) -0.021(3) 0.003(3) -0.020(2)
C55 0.041(3) 0.040(3) 0.092(4) -0.018(3) 0.014(3) -0.029(3)
C56 0.029(3) 0.043(3) 0.058(3) -0.005(2) 0.004(2) -0.017(2)
C57 0.030(3) 0.034(3) 0.041(3) -0.017(2) 0.002(2) -0.015(2)
C58 0.027(2) 0.034(3) 0.037(3) -0.009(2) 0.004(2) -0.018(2)
C59 0.027(3) 0.037(3) 0.043(3) -0.012(2) -0.001(2) -0.018(2)
C61 0.097(5) 0.041(4) 0.068(4) -0.009(3) 0.047(4) -0.023(4)
C62 0.160(8) 0.056(4) 0.048(4) -0.021(3) 0.015(5) -0.033(5)
C63 0.100(5) 0.035(3) 0.044(3) -0.006(3) -0.020(4) -0.011(3)
C64 0.069(5) 0.043(4) 0.197(8) 0.030(5) -0.066(5) -0.030(4)
C65 0.120(7) 0.055(5) 0.169(8) 0.023(5) -0.100(6) -0.037(5)
C66 0.122(6) 0.035(3) 0.047(3) 0.002(3) -0.025(4) -0.029(4)
C67 0.035(3) 0.027(3) 0.064(3) 0.001(2) -0.005(3) -0.016(2)
C68 0.051(3) 0.034(3) 0.032(3) 0.000(2) -0.006(2) -0.026(2)
C69 0.034(3) 0.036(3) 0.043(3) -0.007(2) -0.008(2) -0.023(2)
N11 0.031(2) 0.040(2) 0.033(2) -0.0051(18) -0.0019(17) -0.0193(19)
N12 0.029(2) 0.054(3) 0.028(2) 0.0026(18) -0.0043(17) -0.021(2)
N13 0.041(3) 0.042(3) 0.055(3) -0.022(2) 0.012(2) -0.024(2)
N14 0.037(2) 0.031(2) 0.052(3) 0.002(2) 0.002(2) -0.014(2)
N21 0.065(3) 0.037(3) 0.047(3) -0.019(2) 0.015(2) -0.024(2)
N22 0.056(3) 0.038(2) 0.031(2) -0.0146(18) 0.0069(19) -0.026(2)
N23 0.042(2) 0.030(2) 0.037(2) -0.0082(18) -0.0021(19) -0.0151(19)
N24 0.038(2) 0.027(2) 0.032(2) -0.0084(17) -0.0021(18) -0.0152(19)
N31 0.036(2) 0.044(3) 0.039(2) 0.0010(19) -0.0061(18) -0.026(2)
N32 0.037(2) 0.040(2) 0.034(2) -0.0074(18) 0.0030(18) -0.026(2)
N33 0.039(2) 0.040(2) 0.043(2) -0.0045(19) -0.0113(19) -0.020(2)
N34 0.028(2) 0.032(2) 0.045(2) -0.0055(18) -0.0040(18) -0.0160(19)
N41 0.033(2) 0.040(2) 0.034(2) -0.0076(18) -0.0010(18) -0.014(2)
N42 0.027(2) 0.045(2) 0.0244(19) -0.0074(17) 0.0007(16) -0.0194(19)
N43 0.035(2) 0.045(2) 0.030(2) -0.0117(18) 0.0024(17) -0.022(2)
N44 0.029(2) 0.036(2) 0.0254(19) -0.0054(16) -0.0006(16) -0.0184(18)
N51 0.039(2) 0.034(2) 0.046(2) -0.001(2) -0.0075(19) -0.018(2)
N52 0.032(2) 0.044(3) 0.034(2) -0.0089(18) -0.0015(17) -0.021(2)
N53 0.032(2) 0.035(2) 0.046(2) -0.0120(19) 0.0042(19) -0.0181(19)
N54 0.029(2) 0.030(2) 0.048(2) -0.0145(18) 0.0049(18) -0.0159(18)
N61 0.056(3) 0.034(2) 0.038(2) -0.0043(18) -0.007(2) -0.016(2)
N62 0.048(3) 0.037(2) 0.045(3) -0.0058(19) 0.006(2) -0.017(2)
N63 0.075(3) 0.036(2) 0.035(2) -0.0060(19) -0.004(2) -0.024(2)
N64 0.054(3) 0.033(2) 0.066(3) 0.002(2) -0.020(2) -0.021(2)
N71 0.082(5) 0.076(4) 0.160(7) 0.019(4) -0.050(5) -0.031(4)
C71 0.070(5) 0.063(5) 0.143(8) 0.009(5) -0.042(5) -0.033(4)
C72 0.099(6) 0.063(5) 0.179(9) 0.006(5) -0.029(6) -0.048(5)
N72 0.069(4) 0.060(4) 0.160(6) -0.029(4) 0.032(4) -0.019(3)
C73 0.054(4) 0.061(5) 0.132(6) -0.039(5) 0.005(4) -0.010(4)
C74 0.187(10) 0.072(6) 0.125(7) -0.045(5) -0.057(7) 0.013(6)
O1 0.0322(18) 0.0408(19) 0.0290(16) -0.0001(14) -0.0037(14) -0.0214(15)
O2 0.0284(17) 0.0321(17) 0.0336(16) -0.0122(13) -0.0004(13) -0.0156(14)
O3 0.0265(17) 0.0320(18) 0.0424(18) -0.0016(14) -0.0048(14) -0.0177(14)
O4 0.0307(18) 0.0432(19) 0.0301(16) -0.0019(14) -0.0027(13) -0.0229(15)
O5 0.0315(17) 0.0451(19) 0.0362(17) -0.0161(14) 0.0036(14) -0.0236(15)
O6 0.0389(18) 0.0280(17) 0.0366(17) -0.0044(14) -0.0038(14) -0.0201(15)
Cl1 0.0607(9) 0.0647(9) 0.0339(7) -0.0017(6) -0.0042(7) -0.0263(8)
O11 0.084(3) 0.112(4) 0.062(3) -0.021(3) 0.025(2) -0.033(3)
O12 0.108(4) 0.063(3) 0.064(3) -0.019(2) -0.004(2) -0.041(3)
O13 0.079(3) 0.069(3) 0.041(2) 0.0114(19) -0.006(2) -0.014(2)
O14 0.086(3) 0.090(3) 0.077(3) -0.011(2) -0.032(2) -0.040(3)
Cl2A 0.0716(17) 0.0492(11) 0.0402(8) -0.0030(7) 0.0045(9) -0.0293(11)
Cl2B 0.0716(17) 0.0492(11) 0.0402(8) -0.0030(7) 0.0045(9) -0.0293(11)

loop_
_atom_type_symbol
_atom_type_description
_atom_type_scat_dispersion_real
_atom_type_scat_dispersion_imag
_atom_type_scat_source
C C 0.0033 0.0016 'International Tables Vol C Tables 4.2.6.8 and 6.1.1.4'
H H 0.0000 0.0000 'International Tables Vol C Tables 4.2.6.8 and 6.1.1.4'
N N 0.0061 0.0033 'International Tables Vol C Tables 4.2.6.8 and 6.1.1.4'
O O 0.0106 0.0060 'International Tables Vol C Tables 4.2.6.8 and 6.1.1.4'
Cl Cl 0.1484 0.1585 'International Tables Vol C Tables 4.2.6.8 and 6.1.1.4'
Ag Ag -0.8971 1.1015 'International Tables Vol C Tables 4.2.6.8 and 6.1.1.4'

loop_
_geom_angle_atom_site_label_1
_geom_angle_atom_site_label_2
_geom_angle_atom_site_label_3
_geom_angle
_geom_angle_site_symmetry_1
_geom_angle_site_symmetry_3
_geom_angle_publ_flag
N13 Ag1 N43 144.24(13) . . ?
N13 Ag1 N41 119.10(13) . . ?
N43 Ag1 N41 84.17(13) . . ?
N13 Ag1 N11 81.87(13) . . ?
N43 Ag1 N11 107.65(12) . . ?
N41 Ag1 N11 125.22(12) . . ?
N31 Ag2 N53 127.85(13) . . ?
N31 Ag2 N51 133.98(13) . . ?
N53 Ag2 N51 84.34(13) . . ?
N31 Ag2 N33 85.16(13) . . ?
N53 Ag2 N33 131.21(13) . . ?
N51 Ag2 N33 96.47(13) . . ?
N61 Ag3 N21 162.86(14) . 1_545 ?
N61 Ag3 N72 95.74(17) . . ?
N21 Ag3 N72 89.38(18) 1_545 . ?
N61 Ag3 N23 92.34(13) . 1_545 ?
N21 Ag3 N23 81.81(13) 1_545 1_545 ?
N72 Ag3 N23 171.10(18) . 1_545 ?
N61 Ag3 N71 88.65(18) . . ?
N21 Ag3 N71 107.11(18) 1_545 . ?
N72 Ag3 N71 96.1(2) . . ?
N23 Ag3 N71 87.79(17) 1_545 . ?
C2 C1 C6 120.1(4) . . ?
C2 C1 C19 120.7(4) . . ?
C6 C1 C19 119.2(4) . . ?
C1 C2 C3 119.4(4) . . ?
C1 C2 C29 120.3(4) . . ?
C3 C2 C29 120.3(4) . . ?
C4 C3 C2 120.3(4) . . ?
C4 C3 C39 121.2(4) . . ?
C2 C3 C39 118.5(4) . . ?
C3 C4 C5 120.3(4) . . ?
C3 C4 C49 119.0(4) . . ?
C5 C4 C49 120.7(4) . . ?
C6 C5 C4 119.6(4) . . ?
C6 C5 C59 120.8(4) . . ?
C4 C5 C59 119.5(4) . . ?
C5 C6 C1 120.3(4) . . ?
C5 C6 C69 120.1(4) . . ?
C1 C6 C69 119.6(4) . . ?
C12 C11 N12 107.1(4) . . ?
C12 C11 H11 126.5 . . ?
N12 C11 H11 126.5 . . ?
C11 C12 C13 105.3(4) . . ?
C11 C12 H12 127.4 . . ?
C13 C12 H12 127.4 . . ?
N11 C13 C12 112.3(4) . . ?
N11 C13 H13 123.8 . . ?
C12 C13 H13 123.8 . . ?
N14 C14 C15 106.1(6) . . ?
N14 C14 H14 127.0 . . ?
C15 C14 H14 127.0 . . ?
C14 C15 C16 107.6(6) . . ?
C14 C15 H15 126.2 . . ?
C16 C15 H15 126.2 . . ?
N13 C16 C15 110.0(6) . . ?
N13 C16 H16 125.0 . . ?
C15 C16 H16 125.0 . . ?
N14 C17 N12 111.0(4) . . ?
N14 C17 C18 113.3(4) . . ?
N12 C17 C18 110.8(4) . . ?
N14 C17 H17 107.1 . . ?
N12 C17 H17 107.1 . . ?
C18 C17 H17 107.1 . . ?
O1 C18 C17 107.0(3) . . ?
O1 C18 H18A 110.3 . . ?
C17 C18 H18A 110.3 . . ?
O1 C18 H18B 110.3 . . ?
C17 C18 H18B 110.3 . . ?
H18A C18 H18B 108.6 . . ?
O1 C19 C1 112.4(3) . . ?
O1 C19 H19A 109.1 . . ?
C1 C19 H19A 109.1 . . ?
O1 C19 H19B 109.1 . . ?
C1 C19 H19B 109.1 . . ?
H19A C19 H19B 107.8 . . ?
N22 C21 C22 106.3(5) . . ?
N22 C21 H21 126.9 . . ?
C22 C21 H21 126.9 . . ?
C21 C22 C23 105.7(5) . . ?
C21 C22 H22 127.2 . . ?
C23 C22 H22 127.2 . . ?
N21 C23 C22 111.8(5) . . ?
N21 C23 H23 124.1 . . ?
C22 C23 H23 124.1 . . ?
N24 C24 C25 106.6(4) . . ?
N24 C24 H24 126.7 . . ?
C25 C24 H24 126.7 . . ?
C24 C25 C26 105.3(5) . . ?
C24 C25 H25 127.4 . . ?
C26 C25 H25 127.4 . . ?
N23 C26 C25 112.3(4) . . ?
N23 C26 H26 123.8 . . ?
C25 C26 H26 123.8 . . ?
N24 C27 N22 111.7(3) . . ?
N24 C27 C28 113.0(4) . . ?
N22 C27 C28 111.3(4) . . ?
N24 C27 H27 106.8 . . ?
N22 C27 H27 106.8 . . ?
C28 C27 H27 106.8 . . ?
O2 C28 C27 108.0(3) . . ?
O2 C28 H28A 110.1 . . ?
C27 C28 H28A 110.1 . . ?
O2 C28 H28B 110.1 . . ?
C27 C28 H28B 110.1 . . ?
H28A C28 H28B 108.4 . . ?
O2 C29 C2 111.1(3) . . ?
O2 C29 H29A 109.4 . . ?
C2 C29 H29A 109.4 . . ?
O2 C29 H29B 109.4 . . ?
C2 C29 H29B 109.4 . . ?
H29A C29 H29B 108.0 . . ?
N32 C31 C32 106.9(5) . . ?
N32 C31 H31 126.5 . . ?
C32 C31 H31 126.5 . . ?
C31 C32 C33 105.7(5) . . ?
C31 C32 H32 127.1 . . ?
C33 C32 H32 127.1 . . ?
N31 C33 C32 110.9(5) . . ?
N31 C33 H33 124.5 . . ?
C32 C33 H33 124.5 . . ?
N34 C34 C35 107.3(5) . . ?
N34 C34 H34 126.3 . . ?
C35 C34 H34 126.3 . . ?
C34 C35 C36 105.4(5) . . ?
C34 C35 H35 127.3 . . ?
C36 C35 H35 127.3 . . ?
N33 C36 C35 110.7(5) . . ?
N33 C36 H36 124.6 . . ?
C35 C36 H36 124.6 . . ?
N34 C37 N32 111.8(3) . . ?
N34 C37 C38 112.1(4) . . ?
N32 C37 C38 112.0(4) . . ?
N34 C37 H37 106.9 . . ?
N32 C37 H37 106.9 . . ?
C38 C37 H37 106.9 . . ?
O3 C38 C37 106.2(3) . . ?
O3 C38 H38A 110.5 . . ?
C37 C38 H38A 110.5 . . ?
O3 C38 H38B 110.5 . . ?
C37 C38 H38B 110.5 . . ?
H38A C38 H38B 108.7 . . ?
O3 C39 C3 111.7(3) . . ?
O3 C39 H39A 109.3 . . ?
C3 C39 H39A 109.3 . . ?
O3 C39 H39B 109.3 . . ?
C3 C39 H39B 109.3 . . ?
H39A C39 H39B 108.0 . . ?
N42 C41 C42 108.0(4) . . ?
N42 C41 H41 126.0 . . ?
C42 C41 H41 126.0 . . ?
C41 C42 C43 104.8(4) . . ?
C41 C42 H42 127.6 . . ?
C43 C42 H42 127.6 . . ?
N41 C43 C42 111.7(4) . . ?
N41 C43 H43 124.1 . . ?
C42 C43 H43 124.1 . . ?
N44 C44 C45 107.7(4) . . ?
N44 C44 H44 126.2 . . ?
C45 C44 H44 126.2 . . ?
C44 C45 C46 105.1(4) . . ?
C44 C45 H45 127.5 . . ?
C46 C45 H45 127.5 . . ?
N43 C46 C45 112.0(4) . . ?
N43 C46 H46 124.0 . . ?
C45 C46 H46 124.0 . . ?
N42 C47 N44 111.5(3) . . ?
N42 C47 C48 110.3(3) . . ?
N44 C47 C48 112.2(3) . . ?
N42 C47 H47 107.6 . . ?
N44 C47 H47 107.6 . . ?
C48 C47 H47 107.6 . . ?
O4 C48 C47 106.5(3) . . ?
O4 C48 H48A 110.4 . . ?
C47 C48 H48A 110.4 . . ?
O4 C48 H48B 110.4 . . ?
C47 C48 H48B 110.4 . . ?
H48A C48 H48B 108.6 . . ?
O4 C49 C4 110.7(3) . . ?
O4 C49 H49A 109.5 . . ?
C4 C49 H49A 109.5 . . ?
O4 C49 H49B 109.5 . . ?
C4 C49 H49B 109.5 . . ?
H49A C49 H49B 108.1 . . ?
C52 C51 N52 106.0(5) . . ?
C52 C51 H51 127.0 . . ?
N52 C51 H51 127.0 . . ?
C51 C52 C53 107.0(5) . . ?
C51 C52 H52 126.5 . . ?
C53 C52 H52 126.5 . . ?
N51 C53 C52 110.4(5) . . ?
N51 C53 H53 124.8 . . ?
C52 C53 H53 124.8 . . ?
C55 C54 N54 108.2(4) . . ?
C55 C54 H54 125.9 . . ?
N54 C54 H54 125.9 . . ?
C54 C55 C56 104.9(4) . . ?
C54 C55 H55 127.5 . . ?
C56 C55 H55 127.5 . . ?
N53 C56 C55 112.4(4) . . ?
N53 C56 H56 123.8 . . ?
C55 C56 H56 123.8 . . ?
N52 C57 N54 112.2(4) . . ?
N52 C57 C58 111.9(3) . . ?
N54 C57 C58 111.3(3) . . ?
N52 C57 H57 107.0 . . ?
N54 C57 H57 107.0 . . ?
C58 C57 H57 107.0 . . ?
O5 C58 C57 106.5(3) . . ?
O5 C58 H58A 110.4 . . ?
C57 C58 H58A 110.4 . . ?
O5 C58 H58B 110.4 . . ?
C57 C58 H58B 110.4 . . ?
H58A C58 H58B 108.6 . . ?
O5 C59 C5 113.0(3) . . ?
O5 C59 H59A 109.0 . . ?
C5 C59 H59A 109.0 . . ?
O5 C59 H59B 109.0 . . ?
C5 C59 H59B 109.0 . . ?
H59A C59 H59B 107.8 . . ?
C62 C61 N62 107.4(6) . . ?
C62 C61 H61 126.3 . . ?
N62 C61 H61 126.3 . . ?
C61 C62 C63 105.6(6) . . ?
C61 C62 H62 127.2 . . ?
C63 C62 H62 127.2 . . ?
N61 C63 C62 112.1(6) . . ?
N61 C63 H63 123.9 . . ?
C62 C63 H63 123.9 . . ?
N64 C64 C65 104.2(7) . . ?
N64 C64 H64 127.9 . . ?
C65 C64 H64 127.9 . . ?
C66 C65 C64 106.4(6) . . ?
C66 C65 H65 126.8 . . ?
C64 C65 H65 126.8 . . ?
N63 C66 C65 111.8(6) . . ?
N63 C66 H66 124.1 . . ?
C65 C66 H66 124.1 . . ?
N64 C67 N62 112.5(4) . . ?
N64 C67 C68 110.4(4) . . ?
N62 C67 C68 112.4(4) . . ?
N64 C67 H67 107.1 . . ?
N62 C67 H67 107.1 . . ?
C68 C67 H67 107.1 . . ?
O6 C68 C67 113.8(4) . . ?
O6 C68 H68A 108.8 . . ?
C67 C68 H68A 108.8 . . ?
O6 C68 H68B 108.8 . . ?
C67 C68 H68B 108.8 . . ?
H68A C68 H68B 107.7 . . ?
O6 C69 C6 110.0(3) . . ?
O6 C69 H69A 109.7 . . ?
C6 C69 H69A 109.7 . . ?
O6 C69 H69B 109.7 . . ?
C6 C69 H69B 109.7 . . ?
H69A C69 H69B 108.2 . . ?
C13 N11 N12 104.0(3) . . ?
C13 N11 Ag1 132.9(3) . . ?
N12 N11 Ag1 121.0(3) . . ?
N11 N12 C11 111.3(4) . . ?
N11 N12 C17 120.8(3) . . ?
C11 N12 C17 127.9(4) . . ?
N14 N13 C16 104.2(4) . . ?
N14 N13 Ag1 123.6(3) . . ?
C16 N13 Ag1 128.0(4) . . ?
C14 N14 N13 112.1(5) . . ?
C14 N14 C17 126.3(5) . . ?
N13 N14 C17 121.6(4) . . ?
C23 N21 N22 103.8(4) . . ?
C23 N21 Ag3 122.5(3) . 1_565 ?
N22 N21 Ag3 122.5(3) . 1_565 ?
C21 N22 N21 112.4(4) . . ?
C21 N22 C27 127.4(4) . . ?
N21 N22 C27 120.1(4) . . ?
C26 N23 N24 103.7(4) . . ?
C26 N23 Ag3 118.8(3) . 1_565 ?
N24 N23 Ag3 121.2(3) . 1_565 ?
C24 N24 N23 112.0(4) . . ?
C24 N24 C27 127.6(4) . . ?
N23 N24 C27 120.3(4) . . ?
C33 N31 N32 104.0(4) . . ?
C33 N31 Ag2 130.5(3) . . ?
N32 N31 Ag2 120.4(3) . . ?
C31 N32 N31 112.4(4) . . ?
C31 N32 C37 126.2(4) . . ?
N31 N32 C37 121.0(3) . . ?
C36 N33 N34 105.5(4) . . ?
C36 N33 Ag2 133.0(3) . . ?
N34 N33 Ag2 119.7(3) . . ?
N33 N34 C34 111.0(4) . . ?
N33 N34 C37 121.2(4) . . ?
C34 N34 C37 127.4(4) . . ?
C43 N41 N42 104.6(4) . . ?
C43 N41 Ag1 129.8(3) . . ?
N42 N41 Ag1 120.4(3) . . ?
C41 N42 N41 110.9(4) . . ?
C41 N42 C47 127.8(4) . . ?
N41 N42 C47 121.1(3) . . ?
C46 N43 N44 104.3(4) . . ?
C46 N43 Ag1 128.2(3) . . ?
N44 N43 Ag1 123.4(3) . . ?
C44 N44 N43 111.0(3) . . ?
C44 N44 C47 128.2(4) . . ?
N43 N44 C47 120.7(3) . . ?
C53 N51 N52 105.1(4) . . ?
C53 N51 Ag2 132.1(4) . . ?
N52 N51 Ag2 120.7(3) . . ?
N51 N52 C51 111.4(4) . . ?
N51 N52 C57 120.8(3) . . ?
C51 N52 C57 127.3(4) . . ?
C56 N53 N54 104.2(4) . . ?
C56 N53 Ag2 132.1(3) . . ?
N54 N53 Ag2 120.8(3) . . ?
C54 N54 N53 110.3(4) . . ?
C54 N54 C57 127.9(4) . . ?
N53 N54 C57 121.7(3) . . ?
C63 N61 N62 104.6(5) . . ?
C63 N61 Ag3 115.9(4) . . ?
N62 N61 Ag3 127.1(3) . . ?
N61 N62 C61 110.2(5) . . ?
N61 N62 C67 121.0(4) . . ?
C61 N62 C67 128.8(5) . . ?
C66 N63 N64 104.8(5) . . ?
C64 N64 N63 112.8(5) . . ?
C64 N64 C67 127.2(5) . . ?
N63 N64 C67 119.8(4) . . ?
C71 N71 Ag3 166.5(8) . . ?
N71 C71 C72 175.2(9) . . ?
C71 C72 H72A 109.5 . . ?
C71 C72 H72B 109.5 . . ?
H72A C72 H72B 109.5 . . ?
C71 C72 H72C 109.5 . . ?
H72A C72 H72C 109.5 . . ?
H72B C72 H72C 109.5 . . ?
C73 N72 Ag3 154.8(6) . . ?
N72 C73 C74 170.5(9) . . ?
C73 C74 H74A 109.5 . . ?
C73 C74 H74B 109.5 . . ?
H74A C74 H74B 109.5 . . ?
C73 C74 H74C 109.5 . . ?
H74A C74 H74C 109.5 . . ?
H74B C74 H74C 109.5 . . ?
C18 O1 C19 114.9(3) . . ?
C28 O2 C29 110.3(3) . . ?
C38 O3 C39 113.8(3) . . ?
C48 O4 C49 112.2(3) . . ?
C58 O5 C59 114.0(3) . . ?
C68 O6 C69 112.0(3) . . ?
O13 Cl1 O14 109.6(3) . . ?
O13 Cl1 O11 111.2(3) . . ?
O14 Cl1 O11 108.7(3) . . ?
O13 Cl1 O12 108.2(2) . . ?
O14 Cl1 O12 107.4(3) . . ?
O11 Cl1 O12 111.7(3) . . ?
O23A Cl2A O24A 99.6(7) . . ?
O23A Cl2A O21A 109.5(6) . . ?
O24A Cl2A O21A 115.8(6) . . ?
O23A Cl2A O22A 107.5(6) . . ?
O24A Cl2A O22A 116.6(6) . . ?
O21A Cl2A O22A 107.2(7) . . ?
O24B Cl2B O21B 129.6(16) . . ?
O24B Cl2B O22B 111.4(13) . . ?
O21B Cl2B O22B 109.3(13) . . ?
O24B Cl2B O23B 108.3(16) . . ?
O21B Cl2B O23B 78.9(12) . . ?
O22B Cl2B O23B 115.4(17) . . ?
O32A Cl3A O34A 118.8(7) . . ?
O32A Cl3A O31A 115.5(7) . . ?
O34A Cl3A O31A 105.1(6) . . ?
O32A Cl3A O33A 108.5(7) . . ?
O34A Cl3A O33A 104.0(6) . . ?
O31A Cl3A O33A 103.3(6) . . ?
O34B Cl3B O33B 117.1(11) . . ?
O34B Cl3B O32B 108.7(10) . . ?
O33B Cl3B O32B 110.7(11) . . ?
O34B Cl3B O31B 108.7(10) . . ?
O33B Cl3B O31B 108.5(11) . . ?
O32B Cl3B O31B 102.1(10) . . ?
O32C Cl3C O34C 118.5(7) . . ?
O32C Cl3C O31C 116.3(8) . . ?
O34C Cl3C O31C 111.9(7) . . ?
O32C Cl3C O33C 106.6(8) . . ?
O34C Cl3C O33C 103.3(6) . . ?
O31C Cl3C O33C 96.6(6) . . ?

loop_
_geom_bond_atom_site_label_1
_geom_bond_atom_site_label_2
_geom_bond_distance
_geom_bond_site_symmetry_2
_geom_bond_publ_flag
Ag1 N13 2.263(4) . ?
Ag1 N43 2.285(4) . ?
Ag1 N41 2.359(4) . ?
Ag1 N11 2.401(3) . ?
Ag2 N31 2.277(4) . ?
Ag2 N53 2.302(4) . ?
Ag2 N51 2.350(4) . ?
Ag2 N33 2.393(4) . ?
Ag3 N61 2.416(4) . ?
Ag3 N21 2.419(4) 1_545 ?
Ag3 N72 2.433(6) . ?
Ag3 N23 2.456(4) 1_545 ?
Ag3 N71 2.626(7) . ?
C1 C2 1.405(6) . ?
C1 C6 1.406(6) . ?
C1 C19 1.512(6) . ?
C2 C3 1.411(5) . ?
C2 C29 1.509(6) . ?
C3 C4 1.397(6) . ?
C3 C39 1.524(6) . ?
C4 C5 1.405(6) . ?
C4 C49 1.521(6) . ?
C5 C6 1.402(6) . ?
C5 C59 1.514(6) . ?
C6 C69 1.510(6) . ?
C11 C12 1.350(7) . ?
C11 N12 1.361(6) . ?
C11 H11 0.9500 . ?
C12 C13 1.382(6) . ?
C12 H12 0.9500 . ?
C13 N11 1.328(5) . ?
C13 H13 0.9500 . ?
C14 N14 1.344(6) . ?
C14 C15 1.350(8) . ?
C14 H14 0.9500 . ?
C15 C16 1.364(9) . ?
C15 H15 0.9500 . ?
C16 N13 1.354(6) . ?
C16 H16 0.9500 . ?
C17 N14 1.437(6) . ?
C17 N12 1.451(5) . ?
C17 C18 1.504(6) . ?
C17 H17 1.0000 . ?
C18 O1 1.413(5) . ?
C18 H18A 0.9900 . ?
C18 H18B 0.9900 . ?
C19 O1 1.437(5) . ?
C19 H19A 0.9900 . ?
C19 H19B 0.9900 . ?
C21 N22 1.350(6) . ?
C21 C22 1.369(7) . ?
C21 H21 0.9500 . ?
C22 C23 1.383(8) . ?
C22 H22 0.9500 . ?
C23 N21 1.337(6) . ?
C23 H23 0.9500 . ?
C24 N24 1.353(6) . ?
C24 C25 1.365(6) . ?
C24 H24 0.9500 . ?
C25 C26 1.378(7) . ?
C25 H25 0.9500 . ?
C26 N23 1.334(6) . ?
C26 H26 0.9500 . ?
C27 N24 1.446(5) . ?
C27 N22 1.451(5) . ?
C27 C28 1.505(6) . ?
C27 H27 1.0000 . ?
C28 O2 1.423(5) . ?
C28 H28A 0.9900 . ?
C28 H28B 0.9900 . ?
C29 O2 1.428(5) . ?
C29 H29A 0.9900 . ?
C29 H29B 0.9900 . ?
C31 N32 1.342(6) . ?
C31 C32 1.359(7) . ?
C31 H31 0.9500 . ?
C32 C33 1.399(7) . ?
C32 H32 0.9500 . ?
C33 N31 1.340(6) . ?
C33 H33 0.9500 . ?
C34 N34 1.349(6) . ?
C34 C35 1.355(7) . ?
C34 H34 0.9500 . ?
C35 C36 1.392(7) . ?
C35 H35 0.9500 . ?
C36 N33 1.325(6) . ?
C36 H36 0.9500 . ?
C37 N34 1.444(5) . ?
C37 N32 1.454(5) . ?
C37 C38 1.516(6) . ?
C37 H37 1.0000 . ?
C38 O3 1.417(5) . ?
C38 H38A 0.9900 . ?
C38 H38B 0.9900 . ?
C39 O3 1.429(5) . ?
C39 H39A 0.9900 . ?
C39 H39B 0.9900 . ?
C41 N42 1.353(5) . ?
C41 C42 1.359(7) . ?
C41 H41 0.9500 . ?
C42 C43 1.393(7) . ?
C42 H42 0.9500 . ?
C43 N41 1.335(6) . ?
C43 H43 0.9500 . ?
C44 N44 1.350(5) . ?
C44 C45 1.356(6) . ?
C44 H44 0.9500 . ?
C45 C46 1.382(7) . ?
C45 H45 0.9500 . ?
C46 N43 1.332(5) . ?
C46 H46 0.9500 . ?
C47 N42 1.448(5) . ?
C47 N44 1.448(5) . ?
C47 C48 1.525(6) . ?
C47 H47 1.0000 . ?
C48 O4 1.415(5) . ?
C48 H48A 0.9900 . ?
C48 H48B 0.9900 . ?
C49 O4 1.448(5) . ?
C49 H49A 0.9900 . ?
C49 H49B 0.9900 . ?
C51 C52 1.346(7) . ?
C51 N52 1.359(6) . ?
C51 H51 0.9500 . ?
C52 C53 1.380(7) . ?
C52 H52 0.9500 . ?
C53 N51 1.328(6) . ?
C53 H53 0.9500 . ?
C54 C55 1.348(7) . ?
C54 N54 1.351(5) . ?
C54 H54 0.9500 . ?
C55 C56 1.372(7) . ?
C55 H55 0.9500 . ?
C56 N53 1.329(5) . ?
C56 H56 0.9500 . ?
C57 N52 1.449(5) . ?
C57 N54 1.456(5) . ?
C57 C58 1.513(6) . ?
C57 H57 1.0000 . ?
C58 O5 1.406(5) . ?
C58 H58A 0.9900 . ?
C58 H58B 0.9900 . ?
C59 O5 1.443(5) . ?
C59 H59A 0.9900 . ?
C59 H59B 0.9900 . ?
C61 C62 1.337(9) . ?
C61 N62 1.367(6) . ?
C61 H61 0.9500 . ?
C62 C63 1.362(9) . ?
C62 H62 0.9500 . ?
C63 N61 1.327(6) . ?
C63 H63 0.9500 . ?
C64 N64 1.352(7) . ?
C64 C65 1.404(10) . ?
C64 H64 0.9500 . ?
C65 C66 1.369(10) . ?
C65 H65 0.9500 . ?
C66 N63 1.320(7) . ?
C66 H66 0.9500 . ?
C67 N64 1.431(6) . ?
C67 N62 1.450(6) . ?
C67 C68 1.515(6) . ?
C67 H67 1.0000 . ?
C68 O6 1.413(5) . ?
C68 H68A 0.9900 . ?
C68 H68B 0.9900 . ?
C69 O6 1.436(5) . ?
C69 H69A 0.9900 . ?
C69 H69B 0.9900 . ?
N11 N12 1.356(5) . ?
N13 N14 1.352(5) . ?
N21 N22 1.359(5) . ?
N21 Ag3 2.419(4) 1_565 ?
N23 N24 1.355(5) . ?
N23 Ag3 2.456(4) 1_565 ?
N31 N32 1.362(5) . ?
N33 N34 1.349(5) . ?
N41 N42 1.362(5) . ?
N43 N44 1.361(4) . ?
N51 N52 1.349(5) . ?
N53 N54 1.362(5) . ?
N61 N62 1.342(5) . ?
N63 N64 1.360(6) . ?
N71 C71 1.128(9) . ?
C71 C72 1.468(11) . ?
C72 H72A 0.9800 . ?
C72 H72B 0.9800 . ?
C72 H72C 0.9800 . ?
N72 C73 1.095(7) . ?
C73 C74 1.442(9) . ?
C74 H74A 0.9800 . ?
C74 H74B 0.9800 . ?
C74 H74C 0.9800 . ?
Cl1 O13 1.415(3) . ?
Cl1 O14 1.419(4) . ?
Cl1 O11 1.423(4) . ?
Cl1 O12 1.457(4) . ?
Cl2A O23A 1.395(9) . ?
Cl2A O24A 1.431(8) . ?
Cl2A O21A 1.455(8) . ?
Cl2A O22A 1.464(9) . ?
Cl2B O24B 1.385(13) . ?
Cl2B O21B 1.392(13) . ?
Cl2B O22B 1.398(14) . ?
Cl2B O23B 1.427(14) . ?
O21B O23B 1.79(2) . ?
Cl3A O32A 1.340(8) . ?
Cl3A O34A 1.429(8) . ?
Cl3A O31A 1.496(8) . ?
Cl3A O33A 1.513(9) . ?
Cl3B O34B 1.383(11) . ?
Cl3B O33B 1.397(11) . ?
Cl3B O32B 1.447(12) . ?
Cl3B O31B 1.481(12) . ?
Cl3C O32C 1.351(9) . ?
Cl3C O34C 1.404(8) . ?
Cl3C O31C 1.443(9) . ?
Cl3C O33C 1.589(9) . ?

loop_
_geom_torsion_atom_site_label_1
_geom_torsion_atom_site_label_2
_geom_torsion_atom_site_label_3
_geom_torsion_atom_site_label_4
_geom_torsion
_geom_torsion_site_symmetry_1
_geom_torsion_site_symmetry_2
_geom_torsion_site_symmetry_3
_geom_torsion_site_symmetry_4
_geom_torsion_publ_flag
C6 C1 C2 C3 -0.1(6) . . . . ?
C19 C1 C2 C3 -178.9(4) . . . . ?
C6 C1 C2 C29 178.7(4) . . . . ?
C19 C1 C2 C29 0.0(6) . . . . ?
C1 C2 C3 C4 -2.9(6) . . . . ?
C29 C2 C3 C4 178.3(4) . . . . ?
C1 C2 C3 C39 177.3(4) . . . . ?
C29 C2 C3 C39 -1.5(6) . . . . ?
C2 C3 C4 C5 3.7(6) . . . . ?
C39 C3 C4 C5 -176.5(4) . . . . ?
C2 C3 C4 C49 -173.2(4) . . . . ?
C39 C3 C4 C49 6.6(6) . . . . ?
C3 C4 C5 C6 -1.5(6) . . . . ?
C49 C4 C5 C6 175.4(4) . . . . ?
C3 C4 C5 C59 -179.9(4) . . . . ?
C49 C4 C5 C59 -3.1(6) . . . . ?
C4 C5 C6 C1 -1.6(6) . . . . ?
C59 C5 C6 C1 176.9(4) . . . . ?
C4 C5 C6 C69 -178.9(4) . . . . ?
C59 C5 C6 C69 -0.5(6) . . . . ?
C2 C1 C6 C5 2.4(6) . . . . ?
C19 C1 C6 C5 -178.9(4) . . . . ?
C2 C1 C6 C69 179.8(4) . . . . ?
C19 C1 C6 C69 -1.5(6) . . . . ?
N12 C11 C12 C13 0.9(6) . . . . ?
C11 C12 C13 N11 -0.8(6) . . . . ?
N14 C14 C15 C16 0.1(7) . . . . ?
C14 C15 C16 N13 -0.3(7) . . . . ?
N14 C17 C18 O1 63.5(5) . . . . ?
N12 C17 C18 O1 -171.0(3) . . . . ?
C2 C1 C19 O1 -119.2(4) . . . . ?
C6 C1 C19 O1 62.0(5) . . . . ?
N22 C21 C22 C23 -0.2(6) . . . . ?
C21 C22 C23 N21 0.5(7) . . . . ?
N24 C24 C25 C26 0.2(5) . . . . ?
C24 C25 C26 N23 -0.2(6) . . . . ?
N24 C27 C28 O2 68.4(4) . . . . ?
N22 C27 C28 O2 -165.0(3) . . . . ?
C1 C2 C29 O2 60.6(5) . . . . ?
C3 C2 C29 O2 -120.6(4) . . . . ?
N32 C31 C32 C33 0.9(5) . . . . ?
C31 C32 C33 N31 -0.3(6) . . . . ?
N34 C34 C35 C36 -0.9(6) . . . . ?
C34 C35 C36 N33 0.1(6) . . . . ?
N34 C37 C38 O3 166.9(3) . . . . ?
N32 C37 C38 O3 -66.5(4) . . . . ?
C4 C3 C39 O3 120.7(4) . . . . ?
C2 C3 C39 O3 -59.5(5) . . . . ?
N42 C41 C42 C43 -0.1(6) . . . . ?
C41 C42 C43 N41 0.5(6) . . . . ?
N44 C44 C45 C46 -0.6(5) . . . . ?
C44 C45 C46 N43 0.1(5) . . . . ?
N42 C47 C48 O4 -172.2(3) . . . . ?
N44 C47 C48 O4 62.9(4) . . . . ?
C3 C4 C49 O4 58.7(5) . . . . ?
C5 C4 C49 O4 -118.2(4) . . . . ?
N52 C51 C52 C53 1.2(6) . . . . ?
C51 C52 C53 N51 -0.2(6) . . . . ?
N54 C54 C55 C56 0.2(6) . . . . ?
C54 C55 C56 N53 -0.7(6) . . . . ?
N52 C57 C58 O5 -53.8(5) . . . . ?
N54 C57 C58 O5 179.8(3) . . . . ?
C6 C5 C59 O5 118.7(4) . . . . ?
C4 C5 C59 O5 -62.9(5) . . . . ?
N62 C61 C62 C63 0.3(7) . . . . ?
C61 C62 C63 N61 -0.5(7) . . . . ?
N64 C64 C65 C66 2.0(9) . . . . ?
C64 C65 C66 N63 -1.7(9) . . . . ?
N64 C67 C68 O6 172.2(4) . . . . ?
N62 C67 C68 O6 -61.3(5) . . . . ?
C5 C6 C69 O6 -66.6(5) . . . . ?
C1 C6 C69 O6 116.0(4) . . . . ?
C12 C13 N11 N12 0.3(5) . . . . ?
C12 C13 N11 Ag1 -162.5(3) . . . . ?
N13 Ag1 N11 C13 139.8(4) . . . . ?
N43 Ag1 N11 C13 -75.6(4) . . . . ?
N41 Ag1 N11 C13 19.8(5) . . . . ?
N13 Ag1 N11 N12 -20.7(3) . . . . ?
N43 Ag1 N11 N12 123.9(3) . . . . ?
N41 Ag1 N11 N12 -140.7(3) . . . . ?
C13 N11 N12 C11 0.3(5) . . . . ?
Ag1 N11 N12 C11 165.7(3) . . . . ?
C13 N11 N12 C17 178.7(4) . . . . ?
Ag1 N11 N12 C17 -15.9(5) . . . . ?
C12 C11 N12 N11 -0.8(6) . . . . ?
C12 C11 N12 C17 -179.1(4) . . . . ?
N14 C17 N12 N11 66.8(5) . . . . ?
C18 C17 N12 N11 -59.9(5) . . . . ?
N14 C17 N12 C11 -115.0(5) . . . . ?
C18 C17 N12 C11 118.2(5) . . . . ?
C15 C16 N13 N14 0.4(6) . . . . ?
C15 C16 N13 Ag1 157.7(4) . . . . ?
N43 Ag1 N13 N14 -89.6(4) . . . . ?
N41 Ag1 N13 N14 145.4(3) . . . . ?
N11 Ag1 N13 N14 19.4(3) . . . . ?
N43 Ag1 N13 C16 117.1(4) . . . . ?
N41 Ag1 N13 C16 -8.0(5) . . . . ?
N11 Ag1 N13 C16 -133.9(4) . . . . ?
C15 C14 N14 N13 0.1(6) . . . . ?
C15 C14 N14 C17 -177.8(5) . . . . ?
C16 N13 N14 C14 -0.3(5) . . . . ?
Ag1 N13 N14 C14 -158.9(3) . . . . ?
C16 N13 N14 C17 177.7(4) . . . . ?
Ag1 N13 N14 C17 19.1(5) . . . . ?
N12 C17 N14 C14 107.5(5) . . . . ?
C18 C17 N14 C14 -127.1(5) . . . . ?
N12 C17 N14 N13 -70.2(5) . . . . ?
C18 C17 N14 N13 55.2(5) . . . . ?
C22 C23 N21 N22 -0.6(6) . . . . ?
C22 C23 N21 Ag3 -144.9(4) . . . 1_565 ?
C22 C21 N22 N21 -0.1(6) . . . . ?
C22 C21 N22 C27 -176.5(5) . . . . ?
C23 N21 N22 C21 0.4(5) . . . . ?
Ag3 N21 N22 C21 144.7(3) 1_565 . . . ?
C23 N21 N22 C27 177.1(4) . . . . ?
Ag3 N21 N22 C27 -38.6(5) 1_565 . . . ?
N24 C27 N22 C21 -109.1(5) . . . . ?
C28 C27 N22 C21 123.7(5) . . . . ?
N24 C27 N22 N21 74.9(5) . . . . ?
C28 C27 N22 N21 -52.4(5) . . . . ?
C25 C26 N23 N24 0.1(5) . . . . ?
C25 C26 N23 Ag3 138.1(3) . . . 1_565 ?
C25 C24 N24 N23 -0.2(5) . . . . ?
C25 C24 N24 C27 -176.3(4) . . . . ?
C26 N23 N24 C24 0.0(5) . . . . ?
Ag3 N23 N24 C24 -136.6(3) 1_565 . . . ?
C26 N23 N24 C27 176.4(3) . . . . ?
Ag3 N23 N24 C27 39.7(4) 1_565 . . . ?
N22 C27 N24 C24 100.0(5) . . . . ?
C28 C27 N24 C24 -133.7(4) . . . . ?
N22 C27 N24 N23 -75.8(5) . . . . ?
C28 C27 N24 N23 50.5(5) . . . . ?
C32 C33 N31 N32 -0.4(5) . . . . ?
C32 C33 N31 Ag2 -154.4(3) . . . . ?
N53 Ag2 N31 C33 -0.7(5) . . . . ?
N51 Ag2 N31 C33 -125.9(4) . . . . ?
N33 Ag2 N31 C33 139.8(4) . . . . ?
N53 Ag2 N31 N32 -151.2(3) . . . . ?
N51 Ag2 N31 N32 83.6(3) . . . . ?
N33 Ag2 N31 N32 -10.8(3) . . . . ?
C32 C31 N32 N31 -1.3(5) . . . . ?
C32 C31 N32 C37 -173.8(4) . . . . ?
C33 N31 N32 C31 1.0(5) . . . . ?
Ag2 N31 N32 C31 158.4(3) . . . . ?
C33 N31 N32 C37 174.0(4) . . . . ?
Ag2 N31 N32 C37 -28.7(5) . . . . ?
N34 C37 N32 C31 -112.4(5) . . . . ?
C38 C37 N32 C31 121.0(5) . . . . ?
N34 C37 N32 N31 75.7(5) . . . . ?
C38 C37 N32 N31 -50.9(5) . . . . ?
C35 C36 N33 N34 0.8(5) . . . . ?
C35 C36 N33 Ag2 164.8(4) . . . . ?
N31 Ag2 N33 C36 -146.5(4) . . . . ?
N53 Ag2 N33 C36 -8.4(5) . . . . ?
N51 Ag2 N33 C36 79.8(4) . . . . ?
N31 Ag2 N33 N34 15.8(3) . . . . ?
N53 Ag2 N33 N34 153.9(3) . . . . ?
N51 Ag2 N33 N34 -118.0(3) . . . . ?
C36 N33 N34 C34 -1.4(5) . . . . ?
Ag2 N33 N34 C34 -168.0(3) . . . . ?
C36 N33 N34 C37 -174.8(4) . . . . ?
Ag2 N33 N34 C37 18.5(5) . . . . ?
C35 C34 N34 N33 1.4(6) . . . . ?
C35 C34 N34 C37 174.4(4) . . . . ?
N32 C37 N34 N33 -68.2(5) . . . . ?
C38 C37 N34 N33 58.4(5) . . . . ?
N32 C37 N34 C34 119.5(5) . . . . ?
C38 C37 N34 C34 -113.9(5) . . . . ?
C42 C43 N41 N42 -0.7(5) . . . . ?
C42 C43 N41 Ag1 -154.3(3) . . . . ?
N13 Ag1 N41 C43 -68.8(4) . . . . ?
N43 Ag1 N41 C43 140.0(4) . . . . ?
N11 Ag1 N41 C43 32.4(5) . . . . ?
N13 Ag1 N41 N42 141.1(3) . . . . ?
N43 Ag1 N41 N42 -10.1(3) . . . . ?
N11 Ag1 N41 N42 -117.7(3) . . . . ?
C42 C41 N42 N41 -0.3(5) . . . . ?
C42 C41 N42 C47 -175.8(4) . . . . ?
C43 N41 N42 C41 0.6(5) . . . . ?
Ag1 N41 N42 C41 157.3(3) . . . . ?
C43 N41 N42 C47 176.4(4) . . . . ?
Ag1 N41 N42 C47 -26.9(5) . . . . ?
N44 C47 N42 C41 -113.0(5) . . . . ?
C48 C47 N42 C41 121.7(5) . . . . ?
N44 C47 N42 N41 71.9(5) . . . . ?
C48 C47 N42 N41 -53.4(5) . . . . ?
C45 C46 N43 N44 0.4(5) . . . . ?
C45 C46 N43 Ag1 157.7(3) . . . . ?
N13 Ag1 N43 C46 84.7(4) . . . . ?
N41 Ag1 N43 C46 -141.3(4) . . . . ?
N11 Ag1 N43 C46 -16.1(4) . . . . ?
N13 Ag1 N43 N44 -122.0(3) . . . . ?
N41 Ag1 N43 N44 12.0(3) . . . . ?
N11 Ag1 N43 N44 137.2(3) . . . . ?
C45 C44 N44 N43 0.9(5) . . . . ?
C45 C44 N44 C47 178.3(4) . . . . ?
C46 N43 N44 C44 -0.8(4) . . . . ?
Ag1 N43 N44 C44 -159.5(3) . . . . ?
C46 N43 N44 C47 -178.5(4) . . . . ?
Ag1 N43 N44 C47 22.9(5) . . . . ?
N42 C47 N44 C44 113.4(4) . . . . ?
C48 C47 N44 C44 -122.3(4) . . . . ?
N42 C47 N44 N43 -69.3(5) . . . . ?
C48 C47 N44 N43 54.9(5) . . . . ?
C52 C53 N51 N52 -1.0(5) . . . . ?
C52 C53 N51 Ag2 -164.2(3) . . . . ?
N31 Ag2 N51 C53 -76.8(5) . . . . ?
N53 Ag2 N51 C53 143.6(4) . . . . ?
N33 Ag2 N51 C53 12.7(4) . . . . ?
N31 Ag2 N51 N52 122.1(3) . . . . ?
N53 Ag2 N51 N52 -17.5(3) . . . . ?
N33 Ag2 N51 N52 -148.4(3) . . . . ?
C53 N51 N52 C51 1.8(5) . . . . ?
Ag2 N51 N52 C51 167.4(3) . . . . ?
C53 N51 N52 C57 174.4(4) . . . . ?
Ag2 N51 N52 C57 -19.9(5) . . . . ?
C52 C51 N52 N51 -1.9(5) . . . . ?
C52 C51 N52 C57 -174.0(4) . . . . ?
N54 C57 N52 N51 69.5(5) . . . . ?
C58 C57 N52 N51 -56.4(5) . . . . ?
N54 C57 N52 C51 -119.1(5) . . . . ?
C58 C57 N52 C51 115.0(5) . . . . ?
C55 C56 N53 N54 0.9(5) . . . . ?
C55 C56 N53 Ag2 161.3(4) . . . . ?
N31 Ag2 N53 C56 76.6(4) . . . . ?
N51 Ag2 N53 C56 -139.6(4) . . . . ?
N33 Ag2 N53 C56 -46.0(5) . . . . ?
N31 Ag2 N53 N54 -125.7(3) . . . . ?
N51 Ag2 N53 N54 18.1(3) . . . . ?
N33 Ag2 N53 N54 111.7(3) . . . . ?
C55 C54 N54 N53 0.4(6) . . . . ?
C55 C54 N54 C57 177.9(4) . . . . ?
C56 N53 N54 C54 -0.8(5) . . . . ?
Ag2 N53 N54 C54 -163.9(3) . . . . ?
C56 N53 N54 C57 -178.5(4) . . . . ?
Ag2 N53 N54 C57 18.4(5) . . . . ?
N52 C57 N54 C54 113.6(5) . . . . ?
C58 C57 N54 C54 -120.1(5) . . . . ?
N52 C57 N54 N53 -69.2(5) . . . . ?
C58 C57 N54 N53 57.1(5) . . . . ?
C62 C63 N61 N62 0.5(6) . . . . ?
C62 C63 N61 Ag3 -144.6(4) . . . . ?
N21 Ag3 N61 C63 132.2(5) 1_545 . . . ?
N72 Ag3 N61 C63 -121.0(4) . . . . ?
N23 Ag3 N61 C63 62.7(4) 1_545 . . . ?
N71 Ag3 N61 C63 -25.0(4) . . . . ?
N21 Ag3 N61 N62 -3.8(7) 1_545 . . . ?
N72 Ag3 N61 N62 103.0(4) . . . . ?
N23 Ag3 N61 N62 -73.2(4) 1_545 . . . ?
N71 Ag3 N61 N62 -161.0(4) . . . . ?
C63 N61 N62 C61 -0.3(5) . . . . ?
Ag3 N61 N62 C61 139.4(4) . . . . ?
C63 N61 N62 C67 -178.7(4) . . . . ?
Ag3 N61 N62 C67 -39.0(5) . . . . ?
C62 C61 N62 N61 0.0(6) . . . . ?
C62 C61 N62 C67 178.3(5) . . . . ?
N64 C67 N62 N61 76.3(5) . . . . ?
C68 C67 N62 N61 -49.0(5) . . . . ?
N64 C67 N62 C61 -101.8(6) . . . . ?
C68 C67 N62 C61 132.9(5) . . . . ?
C65 C66 N63 N64 0.6(7) . . . . ?
C65 C64 N64 N63 -1.8(8) . . . . ?
C65 C64 N64 C67 173.1(5) . . . . ?
C66 N63 N64 C64 0.8(6) . . . . ?
C66 N63 N64 C67 -174.5(4) . . . . ?
N62 C67 N64 C64 107.9(7) . . . . ?
C68 C67 N64 C64 -125.7(6) . . . . ?
N62 C67 N64 N63 -77.5(5) . . . . ?
C68 C67 N64 N63 48.8(5) . . . . ?
N61 Ag3 N72 C73 -20.0(16) . . . . ?
N21 Ag3 N72 C73 143.6(16) 1_545 . . . ?
N71 Ag3 N72 C73 -109.3(16) . . . . ?
C17 C18 O1 C19 -164.2(3) . . . . ?
C1 C19 O1 C18 62.6(4) . . . . ?
C27 C28 O2 C29 173.4(3) . . . . ?
C2 C29 O2 C28 -174.5(3) . . . . ?
C37 C38 O3 C39 156.9(3) . . . . ?
C3 C39 O3 C38 -80.6(4) . . . . ?
C47 C48 O4 C49 -163.4(3) . . . . ?
C4 C49 O4 C48 71.5(4) . . . . ?
C57 C58 O5 C59 -179.2(3) . . . . ?
C5 C59 O5 C58 -63.1(5) . . . . ?
C67 C68 O6 C69 -79.5(4) . . . . ?
C6 C69 O6 C68 -176.1(3) . . . . ?
